data_2200813
loop_
_publ_author_name
'Dabkowska, Hanna A.'
'Gaulin, Bruce D.'
'Dabkowski, Antoni'
'Luke, Graeme M.'
'Britten, James F.'

_publ_section_title
;
 Ytterbium cobalt gallium oxide, YbCoGaO~4~, as grown by the floating
 zone technique
;
_journal_issue 1
_journal_name_full 'Acta Crystallographica Section E'
_journal_page_first i1
_journal_page_last i2
_journal_paper_doi 10.1107/S1600536801020062
_journal_volume 58
_journal_year 2002
_chemical_formula_analytical 'Co1.02 Ga0.93 O4 Yb'
_chemical_formula_iupac 'Yb Co Ga O4'
_chemical_formula_structural 'Yb Co Ga O4'
_chemical_formula_sum 'Co Ga O4 Yb'
_chemical_formula_weight 365.69
_chemical_melting_point 1750
_chemical_name_common 'Ytterbium Cobalt Gallium Oxide'
_chemical_name_systematic
;
  ?
;
_space_group_IT_number 166
_symmetry_cell_setting rhombohedral
_symmetry_space_group_name_Hall '-R 3 2"'
_symmetry_space_group_name_H-M 'R -3 m :H'
_atom_sites_solution_primary direct
_atom_sites_solution_secondary difmap
_cell_angle_alpha 90.00
_cell_angle_beta 90.00
_cell_angle_gamma 120.00
_cell_formula_units_Z 3
_cell_length_a 3.41650(10)
_cell_length_b 3.41650(10)
_cell_length_c 25.1220(10)
_cell_measurement_reflns_used 1391
_cell_measurement_temperature 299(2)
_cell_measurement_theta_max 36.16
_cell_measurement_theta_min 2.43
_cell_volume 253.950(15)
_computing_cell_refinement SMART
_computing_data_collection 'SMART (Bruker, 1997)'
_computing_data_reduction 'SAINT (Bruker, 1997)'
_computing_molecular_graphics 'SHELXTL (Sheldrick, 1997b)'
_computing_publication_material SHELXTL
_computing_structure_refinement 'SHELXL97 (Sheldrick, 1997a)'
_computing_structure_solution 'SHELXS97 (Sheldrick, 1997a)'
_database_code_amcsd 0010372
_diffrn_ambient_temperature 299(2)
_diffrn_measured_fraction_theta_full .954
_diffrn_measured_fraction_theta_max .954
_diffrn_measurement_device_type CCD
_diffrn_measurement_method '\f and \w'
_diffrn_radiation_monochromator graphite
_diffrn_radiation_source 'rotating anode'
_diffrn_radiation_type MoK\a
_diffrn_radiation_wavelength .71073
_diffrn_reflns_av_R_equivalents .0474
_diffrn_reflns_av_sigmaI/netI .0290
_diffrn_reflns_limit_h_max 5
_diffrn_reflns_limit_h_min -4
_diffrn_reflns_limit_k_max 4
_diffrn_reflns_limit_k_min -5
_diffrn_reflns_limit_l_max 37
_diffrn_reflns_limit_l_min -40
_diffrn_reflns_number 1932
_diffrn_reflns_theta_full 36.15
_diffrn_reflns_theta_max 36.15
_diffrn_reflns_theta_min 2.43
_diffrn_standards_decay_% .00
_exptl_absorpt_coefficient_mu 39.976
_exptl_absorpt_correction_T_max .1422
_exptl_absorpt_correction_T_min .0232
_exptl_absorpt_correction_type multi-scan
_exptl_absorpt_process_details '(SADABS; Sheldrick, 2000)'
_exptl_crystal_colour black
_exptl_crystal_density_diffrn 7.174
_exptl_crystal_density_method 'not measured'
_exptl_crystal_description plate
_exptl_crystal_F_000 480
_exptl_crystal_size_max .22
_exptl_crystal_size_mid .16
_exptl_crystal_size_min .01
_refine_diff_density_max 2.936
_refine_diff_density_min -2.884
_refine_ls_extinction_coef .049(4)
_refine_ls_extinction_expression Fc^*^=kFc[1+0.001xFc^2^\l^3^/sin(2\q)]^-1/4^
_refine_ls_extinction_method SHELXL97
_refine_ls_goodness_of_fit_ref 1.158
_refine_ls_matrix_type full
_refine_ls_number_parameters 14
_refine_ls_number_reflns 187
_refine_ls_number_restraints 0
_refine_ls_restrained_S_all 1.158
_refine_ls_R_factor_all .0288
_refine_ls_R_factor_gt .0269
_refine_ls_shift/su_max <0.001
_refine_ls_shift/su_mean .000
_refine_ls_structure_factor_coef Fsqd
_refine_ls_weighting_details 'calc w = 1/[\s^2^(Fo^2^)+(0.0345P)^2^+4.4469P] where P = (Fo^2^+2Fc^2^)/3'
_refine_ls_weighting_scheme calc
_refine_ls_wR_factor_gt .0616
_refine_ls_wR_factor_ref .0618
_reflns_number_gt 178
_reflns_number_total 187
_reflns_threshold_expression I>2\s(I)
_cod_data_source_file br6029.cif
_cod_data_source_block I
_cod_depositor_comments
;
The following automatic conversions were performed:
'_geom_bond_publ_flag' value 'Y' changed to 'y' according to
'/home/saulius/struct/CIF-dictionaries/cif_core.dic' dictionary named
'cif_core.dic' version 2.4.1 from 2010-06-29 (2 times).

Automatic conversion script
Id: cif_fix_enum 1527 2010-12-29 10:47:43Z saulius 

The following automatic conversions were performed:

'_chemical_melting_point' value '1750 K' was changed to '1750' - the
value should be numeric and without a unit designator.

Automatic conversion script
Id: cif_fix_values 1646 2011-03-28 12:23:43Z adriana 

The following automatic conversions were performed:

'_chemical_melting_point' value '1750 K' was changed to '1750' - the
value should be numeric and without a unit
designator.

'_geom_bond_publ_flag' value 'Y' changed to 'y'
according to /home/saulius/struct/CIF-dictionaries/cif_core.dic
dictionary named 'cif_core.dic' version 2.4.1 from 2010-06-29 (2
times).

Automatic conversion script
Id: cif_fix_values 1715 2011-07-08 13:25:40Z adriana 

The following automatic conversions were performed:

'_symmetry_cell_setting' tag value 'Rombohedral' was replaced with
'rhombohedral' value as specified in the replacement file
'/home/robertas/cod-tools/perl-scripts/inputs/replacement_values.lst'.

Automatic conversion script
Id: cif_fix_values 3143 2015-03-26 13:38:13Z robertas 
;
_cod_original_cell_volume 253.95(2)
_cod_original_sg_symbol_H-M 'R -3 m'
_cod_database_code 2200813
_cod_database_fobs_code 2200813
_amcsd_formula_title YbCoGaO4

loop_
_space_group_symop_operation_xyz
'x, y, z'
'-y, x-y, z'
'-x+y, -x, z'
'y, x, -z'
'x-y, -y, -z'
'-x, -x+y, -z'
'x+2/3, y+1/3, z+1/3'
'-y+2/3, x-y+1/3, z+1/3'
'-x+y+2/3, -x+1/3, z+1/3'
'y+2/3, x+1/3, -z+1/3'
'x-y+2/3, -y+1/3, -z+1/3'
'-x+2/3, -x+y+1/3, -z+1/3'
'x+1/3, y+2/3, z+2/3'
'-y+1/3, x-y+2/3, z+2/3'
'-x+y+1/3, -x+2/3, z+2/3'
'y+1/3, x+2/3, -z+2/3'
'x-y+1/3, -y+2/3, -z+2/3'
'-x+1/3, -x+y+2/3, -z+2/3'
'-x, -y, -z'
'y, -x+y, -z'
'x-y, x, -z'
'-y, -x, z'
'-x+y, y, z'
'x, x-y, z'
'-x+2/3, -y+1/3, -z+1/3'
'y+2/3, -x+y+1/3, -z+1/3'
'x-y+2/3, x+1/3, -z+1/3'
'-y+2/3, -x+1/3, z+1/3'
'-x+y+2/3, y+1/3, z+1/3'
'x+2/3, x-y+1/3, z+1/3'
'-x+1/3, -y+2/3, -z+2/3'
'y+1/3, -x+y+2/3, -z+2/3'
'x-y+1/3, x+2/3, -z+2/3'
'-y+1/3, -x+2/3, z+2/3'
'-x+y+1/3, y+2/3, z+2/3'
'x+1/3, x-y+2/3, z+2/3'

loop_
_atom_site_label
_atom_site_fract_x
_atom_site_fract_y
_atom_site_fract_z
_atom_site_U_iso_or_equiv
_atom_site_adp_type
_atom_site_calc_flag
_atom_site_refinement_flags
_atom_site_occupancy
_atom_site_disorder_assembly
_atom_site_disorder_group
_atom_site_type_symbol
Yb1 .0000 .0000 .0048(3) .0037(10) Uani d SP .50 . . Yb
Co1 .0000 .0000 .21469(4) .0028(3) Uani d SP .50 . . Co
Ga1 .0000 .0000 .21469(4) .0028(3) Uani d SP .50 . . Ga
O1 .0000 .0000 .2913(3) .0058(11) Uani d S 1 . . O
O2 .0000 .0000 .1293(4) .0133(14) Uani d S 1 . . O

loop_
_atom_site_aniso_label
_atom_site_aniso_U_11
_atom_site_aniso_U_22
_atom_site_aniso_U_33
_atom_site_aniso_U_12
_atom_site_aniso_U_13
_atom_site_aniso_U_23
Yb1 .0006(3) .0006(3) .010(3) .00032(13) .000 .000
Co1 .0033(3) .0033(3) .0020(6) .00164(16) .000 .000
Ga1 .0033(3) .0033(3) .0020(6) .00164(16) .000 .000
O1 .0069(15) .0069(15) .003(3) .0035(7) .000 .000
O2 .0131(19) .0131(19) .014(4) .0065(10) .000 .000

loop_
_atom_type_symbol
_atom_type_description
_atom_type_scat_dispersion_real
_atom_type_scat_dispersion_imag
_atom_type_scat_source
O O .0106 .0060 'International Tables Vol C Tables 4.2.6.8 and 6.1.1.4'
Co Co .3494 .9721 'International Tables Vol C Tables 4.2.6.8 and 6.1.1.4'
Ga Ga .2307 1.6083 'International Tables Vol C Tables 4.2.6.8 and 6.1.1.4'
Yb Yb -.3850 5.5486 'International Tables Vol C Tables 4.2.6.8 and 6.1.1.4'

loop_
_geom_angle_atom_site_label_1
_geom_angle_atom_site_label_2
_geom_angle_atom_site_label_3
_geom_angle_site_symmetry_1
_geom_angle_site_symmetry_3
_geom_angle
O1 Yb1 O1 25 25_445 103.0(3)
O1 Yb1 O1 25 13_444 174.5(4)
O1 Yb1 O1 25_455 13_444 80.3(2)
O1 Yb1 O1 13_444 13_554 96.1(3)
O1 Co1 O2 . 25 97.8(3)
O2 Co1 O2 25_445 25 118.21(12)
O1 Co1 O2 . . 180.0000(10)
O2 Co1 O2 25 . 82.2(3)
O1 Co1 Yb1 . 25 34.60(8)
Co1 O1 Yb1 . 25 115.3(2)
Yb1 O1 Yb1 25 25_445 103.0(3)
Co1 O1 Yb1 . 7 120.8(3)
Yb1 O1 Yb1 25 7 5.5(4)
Yb1 O1 Yb1 25_445 7 99.7(2)
Yb1 O1 Yb1 7 7_445 96.1(3)
Co1 O2 Co1 25_445 25 118.21(12)
Co1 O2 Co1 25_455 . 97.8(3)

loop_
_geom_bond_atom_site_label_1
_geom_bond_atom_site_label_2
_geom_bond_site_symmetry_2
_geom_bond_distance
_geom_bond_publ_flag
Yb1 O1 25 2.182(4) y
Yb1 O1 13_444 2.296(6) y
Co1 O1 . 1.926(7) y
Co1 O2 25 1.9907(12) y
Co1 O2 . 2.144(9) y

loop_
_cod_related_entry_id
_cod_related_entry_database
_cod_related_entry_code
1 AMCSD 0010372
